data_4334442
loop_
_publ_author_name
'Sara Miguel-Fern\'andez'
'Sara Mart\'inez de Salinas'
'Josefina D\'iez'
'M. Pilar Gamasa'
'Elena Lastra'

_publ_contact_author
;
     Josefina D\'iez
      Departamento de Qu\'imica Org\'anica e Inorg\'anica
      Facultad de Qu\'imica
      Universidad de Oviedo
      Avda. Juli\'an Claver\'ia, 8
      33071 Oviedo
      Spain
;
_publ_contact_author_email jdv@uniovi.es
_publ_contact_author_fax '0034 98 5103446'
_publ_contact_author_phone '0034 98 5102960'
_publ_section_title
;
 1,3-Dipolar Cycloadditions of Ruthenium(II) Azido Complexes with Alkynes
 and Nitriles
;
_journal_name_full 'Inorganic Chemistry'
_journal_page_first 4293
_journal_page_last 4302
_journal_paper_doi 10.1021/ic302264t
_journal_volume 52
_journal_year 2013
_chemical_compound_source synthesis
_chemical_formula_moiety 'C30 H27 N10 O3 P Ru S, C H2 Cl2'
_chemical_formula_sum 'C31 H29 Cl2 N10 O3 P Ru S'
_chemical_formula_weight 824.64
_chemical_name_systematic
;
 ?
;
_space_group_IT_number 2
_symmetry_cell_setting triclinic
_symmetry_Int_Tables_number 2
_symmetry_space_group_name_Hall '-P 1'
_symmetry_space_group_name_H-M 'P -1'
_atom_sites_solution_hydrogens geom
_atom_sites_solution_primary direct
_atom_sites_solution_secondary difmap
_audit_creation_method
;
CrysAlisPro, Agilent Technologies,
Version 1.171.34.49 (release 20-01-2011 CrysAlis171 .NET)
(compiled Jan 20 2011,15:58:25)
;
_cell_angle_alpha 84.777(5)
_cell_angle_beta 87.554(5)
_cell_angle_gamma 85.771(5)
_cell_formula_units_Z 2
_cell_length_a 8.335(5)
_cell_length_b 12.319(5)
_cell_length_c 16.685(5)
_cell_measurement_reflns_used 4407
_cell_measurement_temperature 150(2)
_cell_measurement_theta_max 74.2566
_cell_measurement_theta_min 3.6089
_cell_volume 1700.3(13)
_computing_cell_refinement
;
CrysAlisPro, Agilent Technologies,
Version 1.171.34.49 (release 20-01-2011 CrysAlis171 .NET)
(compiled Jan 20 2011,15:58:25)
;
_computing_data_collection
;
CrysAlisPro, Agilent Technologies,
Version 1.171.34.49 (release 20-01-2011 CrysAlis171 .NET)
(compiled Jan 20 2011,15:58:25)
;
_computing_data_reduction
;
CrysAlisPro, Agilent Technologies,
Version 1.171.34.49 (release 20-01-2011 CrysAlis171 .NET)
(compiled Jan 20 2011,15:58:25)
;
_computing_molecular_graphics 'PLATON (Spek, 2007)'
_computing_publication_material 'WinGX publication routines (Farrugia, 1999'
_computing_structure_refinement 'SHELXL-97 (Sheldrick, 2008)'
_computing_structure_solution 'SIR-92 (Altomare et al, 1994)'
_diffrn_ambient_temperature 150(2)
_diffrn_detector_area_resol_mean 16.5280
_diffrn_measured_fraction_theta_full 0.912
_diffrn_measured_fraction_theta_max 0.912
_diffrn_measurement_device
; 
165 mm Onyx CCD detector in \k-geometry diffractometer
;
_diffrn_measurement_device_type 'Xcalibur, Onyx, Nova'
_diffrn_measurement_method '\w scans'
_diffrn_radiation_monochromator graphite
_diffrn_radiation_source 'Nova (Cu) x-ray Source'
_diffrn_radiation_type CuK\a
_diffrn_radiation_wavelength 1.54180
_diffrn_reflns_av_R_equivalents 0.0393
_diffrn_reflns_av_sigmaI/netI 0.0462
_diffrn_reflns_limit_h_max 10
_diffrn_reflns_limit_h_min -7
_diffrn_reflns_limit_k_max 13
_diffrn_reflns_limit_k_min -15
_diffrn_reflns_limit_l_max 20
_diffrn_reflns_limit_l_min -19
_diffrn_reflns_number 11305
_diffrn_reflns_theta_full 74.41
_diffrn_reflns_theta_max 74.41
_diffrn_reflns_theta_min 3.61
_exptl_absorpt_coefficient_mu 6.620
_exptl_absorpt_correction_T_max 1.00000
_exptl_absorpt_correction_T_min 0.75074
_exptl_absorpt_correction_type multi-scan
_exptl_absorpt_process_details
;
CrysAlisPro, Agilent Technologies,
Version 1.171.34.49 (release 20-01-2011 CrysAlis171 .NET)
(compiled Jan 20 2011,15:58:25)
empirical absorption correction using spherical harmonics,
 implemented in SCALE3 ABSPACK scaling algorithm.
;
_exptl_crystal_colour yellow
_exptl_crystal_density_diffrn 1.611
_exptl_crystal_description prism
_exptl_crystal_F_000 836
_exptl_crystal_size_max 0.025
_exptl_crystal_size_mid 0.015
_exptl_crystal_size_min 0.01
_refine_diff_density_max 0.836
_refine_diff_density_min -1.467
_refine_diff_density_rms 0.090
_refine_ls_extinction_method none
_refine_ls_goodness_of_fit_ref 1.049
_refine_ls_hydrogen_treatment constr
_refine_ls_matrix_type full
_refine_ls_number_parameters 443
_refine_ls_number_reflns 6346
_refine_ls_number_restraints 0
_refine_ls_restrained_S_all 1.049
_refine_ls_R_factor_all 0.0553
_refine_ls_R_factor_gt 0.0460
_refine_ls_shift/su_max 0.000
_refine_ls_shift/su_mean 0.000
_refine_ls_structure_factor_coef Fsqd
_refine_ls_weighting_details 'calc w=1/[\s^2^(Fo^2^)+(0.0689P)^2^+1.4515P] where P=(Fo^2^+2Fc^2^)/3'
_refine_ls_weighting_scheme calc
_refine_ls_wR_factor_gt 0.1181
_refine_ls_wR_factor_ref 0.1247
_reflns_number_gt 5422
_reflns_number_total 6346
_reflns_threshold_expression >2\s(I)
_cod_data_source_file ic302264t_si_001_3.cif
_cod_data_source_block 7
_cod_database_code 4334442

loop_
_symmetry_equiv_pos_as_xyz
'x, y, z'
'-x, -y, -z'

loop_
_atom_site_label
_atom_site_type_symbol
_atom_site_fract_x
_atom_site_fract_y
_atom_site_fract_z
_atom_site_U_iso_or_equiv
_atom_site_adp_type
_atom_site_occupancy
_atom_site_symmetry_multiplicity
_atom_site_calc_flag
_atom_site_refinement_flags
C1 C 0.3325(5) 0.5223(3) 0.2822(3) 0.0332(8) Uani 1 1 d .
C2 C 0.2642(6) 0.4053(4) 0.4809(3) 0.0448(10) Uani 1 1 d .
H2 H 0.2705 0.3472 0.5206 0.054 Uiso 1 1 calc R
C3 C 0.2077(7) 0.5128(4) 0.4936(3) 0.0516(12) Uani 1 1 d .
H3 H 0.1699 0.5385 0.5421 0.062 Uiso 1 1 calc R
C4 C 0.2191(6) 0.5715(4) 0.4213(3) 0.0463(10) Uani 1 1 d .
H4 H 0.1915 0.6459 0.4110 0.056 Uiso 1 1 calc R
C5 C 0.7234(5) 0.3930(4) 0.2979(3) 0.0378(9) Uani 1 1 d .
H5 H 0.7953 0.3331 0.3105 0.045 Uiso 1 1 calc R
C6 C 0.7680(5) 0.4999(4) 0.2769(3) 0.0434(10) Uani 1 1 d .
H6 H 0.8718 0.5233 0.2732 0.052 Uiso 1 1 calc R
C7 C 0.6289(5) 0.5622(4) 0.2629(3) 0.0383(9) Uani 1 1 d .
H7 H 0.6195 0.6369 0.2478 0.046 Uiso 1 1 calc R
C8 C 0.1515(5) 0.3073(4) 0.2012(3) 0.0376(9) Uani 1 1 d .
H8 H 0.1302 0.2343 0.2007 0.045 Uiso 1 1 calc R
C9 C 0.0792(6) 0.3935(4) 0.1517(3) 0.0454(10) Uani 1 1 d .
H9 H 0.0041 0.3884 0.1128 0.055 Uiso 1 1 calc R
C10 C 0.1413(5) 0.4866(4) 0.1720(3) 0.0419(9) Uani 1 1 d .
H10 H 0.1161 0.5574 0.1496 0.050 Uiso 1 1 calc R
C11 C 0.3831(4) 0.0663(3) 0.1993(2) 0.0305(7) Uani 1 1 d .
C12 C 0.2515(5) 0.0219(3) 0.2415(2) 0.0332(8) Uani 1 1 d .
H12 H 0.2318 0.0344 0.2953 0.040 Uiso 1 1 calc R
C13 C 0.1488(5) -0.0413(3) 0.2040(3) 0.0352(8) Uani 1 1 d .
H13 H 0.0623 -0.0711 0.2330 0.042 Uiso 1 1 calc R
C14 C 0.1766(5) -0.0592(4) 0.1237(3) 0.0408(9) Uani 1 1 d .
H14 H 0.1089 -0.1013 0.0986 0.049 Uiso 1 1 calc R
C15 C 0.3059(6) -0.0140(4) 0.0806(3) 0.0477(11) Uani 1 1 d .
H15 H 0.3234 -0.0247 0.0264 0.057 Uiso 1 1 calc R
C16 C 0.4088(5) 0.0471(4) 0.1187(3) 0.0419(9) Uani 1 1 d .
H16 H 0.4963 0.0756 0.0898 0.050 Uiso 1 1 calc R
C17 C 0.6516(5) 0.0336(3) 0.3019(2) 0.0302(7) Uani 1 1 d .
C18 C 0.6243(5) -0.0766(3) 0.3021(3) 0.0384(9) Uani 1 1 d .
H18 H 0.5378 -0.0974 0.2750 0.046 Uiso 1 1 calc R
C19 C 0.7262(6) -0.1558(4) 0.3428(3) 0.0456(10) Uani 1 1 d .
H19 H 0.7065 -0.2291 0.3427 0.055 Uiso 1 1 calc R
C20 C 0.8556(5) -0.1276(4) 0.3831(3) 0.0419(9) Uani 1 1 d .
H20 H 0.9224 -0.1812 0.4103 0.050 Uiso 1 1 calc R
C21 C 0.8852(5) -0.0177(4) 0.3825(3) 0.0382(9) Uani 1 1 d .
H21 H 0.9725 0.0023 0.4094 0.046 Uiso 1 1 calc R
C22 C 0.7851(5) 0.0616(3) 0.3421(3) 0.0356(8) Uani 1 1 d .
H22 H 0.8066 0.1347 0.3416 0.043 Uiso 1 1 calc R
C23 C 0.6458(5) 0.1976(3) 0.1679(2) 0.0319(8) Uani 1 1 d .
C24 C 0.7918(5) 0.1430(4) 0.1435(3) 0.0363(8) Uani 1 1 d .
H24 H 0.8340 0.0822 0.1750 0.044 Uiso 1 1 calc R
C25 C 0.8733(5) 0.1794(4) 0.0726(3) 0.0397(9) Uani 1 1 d .
H25 H 0.9698 0.1428 0.0573 0.048 Uiso 1 1 calc R
C26 C 0.8129(6) 0.2689(4) 0.0249(3) 0.0427(10) Uani 1 1 d .
H26 H 0.8666 0.2919 -0.0229 0.051 Uiso 1 1 calc R
C27 C 0.6700(6) 0.3246(4) 0.0492(3) 0.0423(10) Uani 1 1 d .
H27 H 0.6287 0.3854 0.0174 0.051 Uiso 1 1 calc R
C28 C 0.5885(5) 0.2904(3) 0.1205(3) 0.0362(8) Uani 1 1 d .
H28 H 0.4950 0.3297 0.1366 0.043 Uiso 1 1 calc R
N8 N 0.0968(4) 0.2122(3) 0.4095(2) 0.0354(7) Uani 1 1 d .
N9 N -0.0266(5) 0.2460(3) 0.4339(3) 0.0483(9) Uani 1 1 d .
C31 C 0.3276(8) 0.2611(5) 0.9432(4) 0.0676(16) Uani 1 1 d .
H31A H 0.3259 0.2226 0.9966 0.081 Uiso 1 1 calc R
H31B H 0.4385 0.2587 0.9228 0.081 Uiso 1 1 calc R
N1 N 0.3071(4) 0.3989(3) 0.4041(2) 0.0332(7) Uani 1 1 d .
N2 N 0.2783(4) 0.5021(3) 0.3661(2) 0.0345(7) Uani 1 1 d .
N3 N 0.5661(4) 0.3891(3) 0.2973(2) 0.0318(7) Uani 1 1 d .
N4 N 0.5062(4) 0.4953(3) 0.2750(2) 0.0320(7) Uani 1 1 d .
N5 N 0.2551(4) 0.3443(3) 0.2491(2) 0.0303(6) Uani 1 1 d .
N6 N 0.2470(4) 0.4561(3) 0.2316(2) 0.0321(7) Uani 1 1 d .
N10 N 0.5376(4) 0.2115(3) 0.4299(2) 0.0356(7) Uani 1 1 d .
C29 C 0.6045(5) 0.1692(4) 0.4846(3) 0.0392(9) Uani 1 1 d .
C30 C 0.6943(6) 0.1140(4) 0.5507(3) 0.0447(10) Uani 1 1 d .
H30A H 0.6752 0.0378 0.5557 0.067 Uiso 1 1 calc R
H30B H 0.6602 0.1454 0.5998 0.067 Uiso 1 1 calc R
H30C H 0.8071 0.1223 0.5404 0.067 Uiso 1 1 calc R
N7 N 0.2243(4) 0.1724(3) 0.3853(2) 0.0384(8) Uani 1 1 d .
O1 O 0.3454(4) 0.6781(3) 0.1648(2) 0.0483(8) Uani 1 1 d .
O2 O 0.1141(4) 0.6848(3) 0.2588(2) 0.0509(8) Uani 1 1 d .
O3 O 0.3754(4) 0.7289(3) 0.3004(2) 0.0477(8) Uani 1 1 d .
P1 P 0.51965(11) 0.14334(8) 0.25301(6) 0.0290(2) Uani 1 1 d .
S1 S 0.28539(13) 0.67279(8) 0.24680(7) 0.0411(2) Uani 1 1 d .
Ru1 Ru 0.40547(3) 0.27321(2) 0.335590(17) 0.02936(11) Uani 1 1 d .
Cl1 Cl 0.2137(3) 0.1945(2) 0.88057(15) 0.1053(8) Uani 1 1 d .
Cl2 Cl 0.2580(3) 0.39556(18) 0.95007(13) 0.0938(6) Uani 1 1 d .

loop_
_atom_site_aniso_label
_atom_site_aniso_U_11
_atom_site_aniso_U_22
_atom_site_aniso_U_33
_atom_site_aniso_U_23
_atom_site_aniso_U_13
_atom_site_aniso_U_12
C1 0.037(2) 0.0248(18) 0.038(2) -0.0042(15) -0.0002(16) -0.0035(15)
C2 0.053(3) 0.044(2) 0.038(2) -0.0059(18) 0.0046(19) -0.010(2)
C3 0.064(3) 0.048(3) 0.045(3) -0.019(2) 0.012(2) -0.009(2)
C4 0.054(3) 0.033(2) 0.054(3) -0.0133(19) 0.008(2) -0.006(2)
C5 0.0317(19) 0.037(2) 0.046(2) -0.0056(17) -0.0049(16) -0.0052(17)
C6 0.034(2) 0.047(2) 0.049(2) -0.0052(19) -0.0039(18) -0.0082(19)
C7 0.037(2) 0.036(2) 0.043(2) -0.0042(17) 0.0006(17) -0.0090(17)
C8 0.0315(19) 0.035(2) 0.049(2) -0.0109(17) -0.0082(17) -0.0038(16)
C9 0.041(2) 0.044(2) 0.053(3) -0.005(2) -0.0183(19) -0.0003(19)
C10 0.039(2) 0.040(2) 0.047(2) -0.0037(18) -0.0061(18) -0.0015(18)
C11 0.0290(17) 0.0289(18) 0.0343(19) -0.0055(14) -0.0034(14) -0.0013(15)
C12 0.0357(19) 0.0299(19) 0.0343(19) -0.0040(15) -0.0020(15) -0.0028(16)
C13 0.0316(19) 0.0302(19) 0.045(2) -0.0065(16) -0.0025(16) -0.0044(16)
C14 0.038(2) 0.038(2) 0.049(2) -0.0118(18) -0.0076(18) -0.0081(18)
C15 0.044(2) 0.061(3) 0.042(2) -0.020(2) 0.0016(19) -0.012(2)
C16 0.041(2) 0.051(3) 0.036(2) -0.0109(18) 0.0008(17) -0.0083(19)
C17 0.0312(18) 0.0312(19) 0.0282(17) -0.0017(14) 0.0001(14) -0.0031(15)
C18 0.039(2) 0.033(2) 0.043(2) -0.0027(17) -0.0105(17) -0.0036(17)
C19 0.056(3) 0.029(2) 0.053(3) 0.0016(18) -0.017(2) -0.0032(19)
C20 0.040(2) 0.037(2) 0.046(2) 0.0030(18) -0.0082(18) 0.0061(18)
C21 0.034(2) 0.043(2) 0.039(2) -0.0057(17) -0.0079(16) 0.0001(17)
C22 0.037(2) 0.0311(19) 0.039(2) -0.0069(16) -0.0039(16) 0.0011(16)
C23 0.0324(18) 0.0307(19) 0.0340(19) -0.0057(15) -0.0045(15) -0.0058(15)
C24 0.0329(19) 0.038(2) 0.039(2) -0.0036(16) -0.0010(16) -0.0023(16)
C25 0.035(2) 0.046(2) 0.040(2) -0.0085(18) -0.0007(16) -0.0083(18)
C26 0.050(2) 0.047(2) 0.033(2) -0.0016(17) -0.0014(18) -0.016(2)
C27 0.048(2) 0.035(2) 0.044(2) 0.0018(17) -0.0086(19) -0.0063(19)
C28 0.036(2) 0.034(2) 0.038(2) -0.0045(16) -0.0014(16) -0.0011(16)
N8 0.041(2) 0.0306(16) 0.0358(17) -0.0002(13) -0.0047(14) -0.0091(15)
N9 0.0353(19) 0.047(2) 0.062(3) -0.0066(18) -0.0006(17) -0.0023(17)
C31 0.066(4) 0.072(4) 0.067(4) 0.002(3) -0.009(3) -0.022(3)
N1 0.0401(17) 0.0251(15) 0.0344(17) -0.0040(12) 0.0003(13) -0.0015(13)
N2 0.0395(18) 0.0260(16) 0.0386(18) -0.0084(13) 0.0039(14) -0.0026(14)
N3 0.0324(16) 0.0275(15) 0.0365(17) -0.0053(12) -0.0062(13) -0.0034(13)
N4 0.0348(16) 0.0252(15) 0.0364(17) -0.0023(12) -0.0005(13) -0.0057(13)
N5 0.0320(15) 0.0242(15) 0.0354(16) -0.0057(12) -0.0015(12) -0.0019(12)
N6 0.0332(16) 0.0258(15) 0.0375(17) -0.0026(13) -0.0071(13) -0.0001(13)
N10 0.0401(18) 0.0338(17) 0.0331(17) -0.0025(14) -0.0028(14) -0.0031(14)
C29 0.041(2) 0.039(2) 0.037(2) -0.0055(17) -0.0016(18) -0.0028(18)
C30 0.043(2) 0.050(3) 0.039(2) 0.0006(19) -0.0076(18) 0.003(2)
N7 0.0414(19) 0.0317(17) 0.0428(19) -0.0057(14) 0.0049(15) -0.0079(15)
O1 0.0559(19) 0.0355(16) 0.0521(19) 0.0079(14) -0.0069(15) -0.0048(14)
O2 0.0450(17) 0.0341(16) 0.072(2) -0.0018(15) -0.0035(16) 0.0032(14)
O3 0.0575(19) 0.0300(15) 0.058(2) -0.0098(13) -0.0024(15) -0.0090(14)
P1 0.0299(4) 0.0266(4) 0.0308(4) -0.0033(3) -0.0040(3) -0.0021(4)
S1 0.0440(5) 0.0254(4) 0.0535(6) -0.0007(4) -0.0037(4) -0.0032(4)
Ru1 0.03204(16) 0.02567(16) 0.03070(16) -0.00325(10) -0.00259(10) -0.00244(11)
Cl1 0.0916(13) 0.1392(19) 0.0978(14) -0.0432(13) 0.0054(11) -0.0586(13)
Cl2 0.1161(15) 0.0878(12) 0.0763(11) -0.0162(9) -0.0019(10) 0.0116(11)

loop_
_atom_type_symbol
_atom_type_description
_atom_type_scat_dispersion_real
_atom_type_scat_dispersion_imag
_atom_type_scat_source
C C 0.0181 0.0091 'International Tables Vol C Tables 4.2.6.8 and 6.1.1.4'
H H 0.0000 0.0000 'International Tables Vol C Tables 4.2.6.8 and 6.1.1.4'
N N 0.0311 0.0180 'International Tables Vol C Tables 4.2.6.8 and 6.1.1.4'
O O 0.0492 0.0322 'International Tables Vol C Tables 4.2.6.8 and 6.1.1.4'
P P 0.2955 0.4335 'International Tables Vol C Tables 4.2.6.8 and 6.1.1.4'
S S 0.3331 0.5567 'International Tables Vol C Tables 4.2.6.8 and 6.1.1.4'
Ru Ru 0.0552 3.2960 'International Tables Vol C Tables 4.2.6.8 and 6.1.1.4'
Cl Cl 0.3639 0.7018 'International Tables Vol C Tables 4.2.6.8 and 6.1.1.4'

loop_
_geom_angle_atom_site_label_1
_geom_angle_atom_site_label_2
_geom_angle_atom_site_label_3
_geom_angle
N2 C1 N4 109.3(3)
N2 C1 N6 109.9(3)
N4 C1 N6 110.3(3)
N2 C1 S1 109.4(3)
N4 C1 S1 109.7(3)
N6 C1 S1 108.2(3)
N1 C2 C3 110.0(4)
N1 C2 H2 125.0
C3 C2 H2 125.0
C4 C3 C2 106.4(4)
C4 C3 H3 126.8
C2 C3 H3 126.8
C3 C4 N2 107.7(4)
C3 C4 H4 126.1
N2 C4 H4 126.1
N3 C5 C6 110.8(4)
N3 C5 H5 124.6
C6 C5 H5 124.6
C7 C6 C5 106.2(4)
C7 C6 H6 126.9
C5 C6 H6 126.9
N4 C7 C6 107.3(4)
N4 C7 H7 126.3
C6 C7 H7 126.3
N5 C8 C9 110.6(4)
N5 C8 H8 124.7
C9 C8 H8 124.7
C10 C9 C8 106.2(4)
C10 C9 H9 126.9
C8 C9 H9 126.9
N6 C10 C9 107.1(4)
N6 C10 H10 126.5
C9 C10 H10 126.5
C16 C11 C12 118.3(4)
C16 C11 P1 122.6(3)
C12 C11 P1 119.0(3)
C11 C12 C13 120.9(4)
C11 C12 H12 119.5
C13 C12 H12 119.5
C14 C13 C12 119.7(4)
C14 C13 H13 120.1
C12 C13 H13 120.1
C13 C14 C15 119.9(4)
C13 C14 H14 120.0
C15 C14 H14 120.0
C16 C15 C14 120.0(4)
C16 C15 H15 120.0
C14 C15 H15 120.0
C15 C16 C11 121.1(4)
C15 C16 H16 119.4
C11 C16 H16 119.4
C18 C17 C22 118.3(4)
C18 C17 P1 123.1(3)
C22 C17 P1 118.6(3)
C17 C18 C19 120.2(4)
C17 C18 H18 119.9
C19 C18 H18 119.9
C20 C19 C18 121.2(4)
C20 C19 H19 119.4
C18 C19 H19 119.4
C19 C20 C21 119.2(4)
C19 C20 H20 120.4
C21 C20 H20 120.4
C22 C21 C20 120.1(4)
C22 C21 H21 119.9
C20 C21 H21 119.9
C21 C22 C17 121.0(4)
C21 C22 H22 119.5
C17 C22 H22 119.5
C28 C23 C24 118.2(4)
C28 C23 P1 119.2(3)
C24 C23 P1 122.3(3)
C25 C24 C23 120.4(4)
C25 C24 H24 119.8
C23 C24 H24 119.8
C26 C25 C24 120.8(4)
C26 C25 H25 119.6
C24 C25 H25 119.6
C25 C26 C27 119.1(4)
C25 C26 H26 120.4
C27 C26 H26 120.4
C28 C27 C26 120.7(4)
C28 C27 H27 119.6
C26 C27 H27 119.6
C27 C28 C23 120.6(4)
C27 C28 H28 119.7
C23 C28 H28 119.7
N9 N8 N7 177.1(4)
Cl2 C31 Cl1 112.6(4)
Cl2 C31 H31A 109.1
Cl1 C31 H31A 109.1
Cl2 C31 H31B 109.1
Cl1 C31 H31B 109.1
H31A C31 H31B 107.8
C2 N1 N2 106.6(3)
C2 N1 Ru1 134.8(3)
N2 N1 Ru1 118.6(3)
C4 N2 N1 109.3(4)
C4 N2 C1 131.5(4)
N1 N2 C1 118.5(3)
C5 N3 N4 105.6(3)
C5 N3 Ru1 134.9(3)
N4 N3 Ru1 118.7(2)
C7 N4 N3 110.1(3)
C7 N4 C1 129.8(3)
N3 N4 C1 119.0(3)
C8 N5 N6 105.6(3)
C8 N5 Ru1 134.7(3)
N6 N5 Ru1 119.7(2)
C10 N6 N5 110.5(3)
C10 N6 C1 130.5(3)
N5 N6 C1 118.6(3)
C29 N10 Ru1 174.2(3)
N10 C29 C30 177.3(5)
C29 C30 H30A 109.5
C29 C30 H30B 109.5
H30A C30 H30B 109.5
C29 C30 H30C 109.5
H30A C30 H30C 109.5
H30B C30 H30C 109.5
N8 N7 Ru1 120.5(3)
C17 P1 C23 103.08(18)
C17 P1 C11 102.01(18)
C23 P1 C11 100.07(18)
C17 P1 Ru1 116.15(13)
C23 P1 Ru1 115.07(13)
C11 P1 Ru1 118.02(13)
O2 S1 O1 116.3(2)
O2 S1 O3 115.1(2)
O1 S1 O3 115.1(2)
O2 S1 C1 102.12(19)
O1 S1 C1 102.08(19)
O3 S1 C1 103.0(2)
N10 Ru1 N5 173.61(14)
N10 Ru1 N3 93.66(14)
N5 Ru1 N3 87.81(13)
N10 Ru1 N1 89.57(14)
N5 Ru1 N1 84.47(13)
N3 Ru1 N1 82.15(13)
N10 Ru1 N7 86.35(15)
N5 Ru1 N7 91.27(14)
N3 Ru1 N7 171.50(13)
N1 Ru1 N7 89.36(14)
N10 Ru1 P1 92.70(11)
N5 Ru1 P1 93.38(10)
N3 Ru1 P1 94.50(10)
N1 Ru1 P1 176.06(9)
N7 Ru1 P1 93.99(10)

loop_
_geom_bond_atom_site_label_1
_geom_bond_atom_site_label_2
_geom_bond_distance
C1 N2 1.458(5)
C1 N4 1.464(5)
C1 N6 1.466(5)
C1 S1 1.911(4)
C2 N1 1.324(6)
C2 C3 1.404(7)
C2 H2 0.9300
C3 C4 1.353(8)
C3 H3 0.9300
C4 N2 1.366(6)
C4 H4 0.9300
C5 N3 1.316(5)
C5 C6 1.404(6)
C5 H5 0.9300
C6 C7 1.359(7)
C6 H6 0.9300
C7 N4 1.358(5)
C7 H7 0.9300
C8 N5 1.333(5)
C8 C9 1.400(7)
C8 H8 0.9300
C9 C10 1.369(7)
C9 H9 0.9300
C10 N6 1.365(6)
C10 H10 0.9300
C11 C16 1.391(6)
C11 C12 1.397(6)
C11 P1 1.845(4)
C12 C13 1.401(6)
C12 H12 0.9300
C13 C14 1.385(7)
C13 H13 0.9300
C14 C15 1.392(7)
C14 H14 0.9300
C15 C16 1.391(6)
C15 H15 0.9300
C16 H16 0.9300
C17 C18 1.392(6)
C17 C22 1.405(6)
C17 P1 1.833(4)
C18 C19 1.393(6)
C18 H18 0.9300
C19 C20 1.377(7)
C19 H19 0.9300
C20 C21 1.393(6)
C20 H20 0.9300
C21 C22 1.384(6)
C21 H21 0.9300
C22 H22 0.9300
C23 C28 1.395(6)
C23 C24 1.409(6)
C23 P1 1.836(4)
C24 C25 1.395(6)
C24 H24 0.9300
C25 C26 1.376(7)
C25 H25 0.9300
C26 C27 1.393(7)
C26 H26 0.9300
C27 C28 1.391(6)
C27 H27 0.9300
C28 H28 0.9300
N8 N9 1.153(5)
N8 N7 1.207(5)
C31 Cl2 1.727(7)
C31 Cl1 1.739(6)
C31 H31A 0.9700
C31 H31B 0.9700
N1 N2 1.377(5)
N1 Ru1 2.105(3)
N3 N4 1.389(5)
N3 Ru1 2.069(3)
N5 N6 1.379(5)
N5 Ru1 2.044(3)
N10 C29 1.154(6)
N10 Ru1 2.018(4)
C29 C30 1.448(6)
C30 H30A 0.9600
C30 H30B 0.9600
C30 H30C 0.9600
N7 Ru1 2.120(3)
O1 S1 1.434(4)
O2 S1 1.432(4)
O3 S1 1.445(3)
P1 Ru1 2.3299(11)

loop_
_geom_torsion_atom_site_label_1
_geom_torsion_atom_site_label_2
_geom_torsion_atom_site_label_3
_geom_torsion_atom_site_label_4
_geom_torsion
N1 C2 C3 C4 -0.4(6)
C2 C3 C4 N2 0.8(6)
N3 C5 C6 C7 -0.2(5)
C5 C6 C7 N4 -0.1(5)
N5 C8 C9 C10 -0.9(6)
C8 C9 C10 N6 0.1(5)
C16 C11 C12 C13 0.6(6)
P1 C11 C12 C13 -177.2(3)
C11 C12 C13 C14 -0.7(6)
C12 C13 C14 C15 -0.2(7)
C13 C14 C15 C16 1.3(8)
C14 C15 C16 C11 -1.4(8)
C12 C11 C16 C15 0.4(7)
P1 C11 C16 C15 178.2(4)
C22 C17 C18 C19 1.2(7)
P1 C17 C18 C19 -177.8(4)
C17 C18 C19 C20 -0.3(8)
C18 C19 C20 C21 -0.4(8)
C19 C20 C21 C22 0.2(7)
C20 C21 C22 C17 0.7(7)
C18 C17 C22 C21 -1.4(6)
P1 C17 C22 C21 177.6(3)
C28 C23 C24 C25 -1.8(6)
P1 C23 C24 C25 171.7(3)
C23 C24 C25 C26 -0.3(6)
C24 C25 C26 C27 1.3(6)
C25 C26 C27 C28 -0.3(7)
C26 C27 C28 C23 -1.8(6)
C24 C23 C28 C27 2.9(6)
P1 C23 C28 C27 -170.8(3)
C3 C2 N1 N2 -0.2(5)
C3 C2 N1 Ru1 178.7(3)
C3 C4 N2 N1 -1.0(5)
C3 C4 N2 C1 -171.7(4)
C2 N1 N2 C4 0.7(5)
Ru1 N1 N2 C4 -178.4(3)
C2 N1 N2 C1 172.9(4)
Ru1 N1 N2 C1 -6.2(5)
N4 C1 N2 C4 112.8(5)
N6 C1 N2 C4 -126.1(5)
S1 C1 N2 C4 -7.4(6)
N4 C1 N2 N1 -57.3(4)
N6 C1 N2 N1 63.8(4)
S1 C1 N2 N1 -177.4(3)
C6 C5 N3 N4 0.3(5)
C6 C5 N3 Ru1 -169.4(3)
C6 C7 N4 N3 0.3(5)
C6 C7 N4 C1 167.9(4)
C5 N3 N4 C7 -0.4(4)
Ru1 N3 N4 C7 171.3(3)
C5 N3 N4 C1 -169.5(3)
Ru1 N3 N4 C1 2.2(4)
N2 C1 N4 C7 -106.3(5)
N6 C1 N4 C7 132.8(4)
S1 C1 N4 C7 13.7(5)
N2 C1 N4 N3 60.4(4)
N6 C1 N4 N3 -60.6(4)
S1 C1 N4 N3 -179.6(3)
C9 C8 N5 N6 1.3(5)
C9 C8 N5 Ru1 -179.6(3)
C9 C10 N6 N5 0.7(5)
C9 C10 N6 C1 -171.7(4)
C8 N5 N6 C10 -1.2(5)
Ru1 N5 N6 C10 179.5(3)
C8 N5 N6 C1 172.2(4)
Ru1 N5 N6 C1 -7.1(4)
N2 C1 N6 C10 115.2(5)
N4 C1 N6 C10 -124.2(5)
S1 C1 N6 C10 -4.3(5)
N2 C1 N6 N5 -56.7(4)
N4 C1 N6 N5 63.9(4)
S1 C1 N6 N5 -176.1(3)
Ru1 N10 C29 C30 101(10)
N9 N8 N7 Ru1 -172(8)
C18 C17 P1 C23 -111.5(4)
C22 C17 P1 C23 69.6(3)
C18 C17 P1 C11 -8.0(4)
C22 C17 P1 C11 173.1(3)
C18 C17 P1 Ru1 121.8(3)
C22 C17 P1 Ru1 -57.2(3)
C28 C23 P1 C17 -174.3(3)
C24 C23 P1 C17 12.2(4)
C28 C23 P1 C11 80.7(3)
C24 C23 P1 C11 -92.7(3)
C28 C23 P1 Ru1 -46.9(3)
C24 C23 P1 Ru1 139.7(3)
C16 C11 P1 C17 -95.5(4)
C12 C11 P1 C17 82.2(3)
C16 C11 P1 C23 10.3(4)
C12 C11 P1 C23 -172.0(3)
C16 C11 P1 Ru1 135.9(3)
C12 C11 P1 Ru1 -46.4(4)
N2 C1 S1 O2 -59.4(3)
N4 C1 S1 O2 -179.3(3)
N6 C1 S1 O2 60.4(3)
N2 C1 S1 O1 180.0(3)
N4 C1 S1 O1 60.1(3)
N6 C1 S1 O1 -60.2(3)
N2 C1 S1 O3 60.3(3)
N4 C1 S1 O3 -59.5(3)
N6 C1 S1 O3 -179.9(3)
C29 N10 Ru1 N5 87(4)
C29 N10 Ru1 N3 -170(4)
C29 N10 Ru1 N1 108(4)
C29 N10 Ru1 N7 18(4)
C29 N10 Ru1 P1 -76(4)
C8 N5 Ru1 N10 -111.6(12)
N6 N5 Ru1 N10 67.5(12)
C8 N5 Ru1 N3 145.0(4)
N6 N5 Ru1 N3 -36.0(3)
C8 N5 Ru1 N1 -132.7(4)
N6 N5 Ru1 N1 46.3(3)
C8 N5 Ru1 N7 -43.5(4)
N6 N5 Ru1 N7 135.6(3)
C8 N5 Ru1 P1 50.6(4)
N6 N5 Ru1 P1 -130.4(3)
C5 N3 Ru1 N10 33.3(4)
N4 N3 Ru1 N10 -135.4(3)
C5 N3 Ru1 N5 -152.9(4)
N4 N3 Ru1 N5 38.4(3)
C5 N3 Ru1 N1 122.4(4)
N4 N3 Ru1 N1 -46.3(3)
C5 N3 Ru1 N7 123.1(9)
N4 N3 Ru1 N7 -45.6(11)
C5 N3 Ru1 P1 -59.7(4)
N4 N3 Ru1 P1 131.6(3)
C2 N1 Ru1 N10 -36.1(4)
N2 N1 Ru1 N10 142.7(3)
C2 N1 Ru1 N5 141.6(4)
N2 N1 Ru1 N5 -39.6(3)
C2 N1 Ru1 N3 -129.8(4)
N2 N1 Ru1 N3 49.0(3)
C2 N1 Ru1 N7 50.3(4)
N2 N1 Ru1 N7 -130.9(3)
C2 N1 Ru1 P1 -161.4(12)
N2 N1 Ru1 P1 17.4(16)
N8 N7 Ru1 N10 115.4(3)
N8 N7 Ru1 N5 -58.7(3)
N8 N7 Ru1 N3 25.0(12)
N8 N7 Ru1 N1 25.8(3)
N8 N7 Ru1 P1 -152.1(3)
C17 P1 Ru1 N10 7.41(17)
C23 P1 Ru1 N10 -113.12(17)
C11 P1 Ru1 N10 129.00(18)
C17 P1 Ru1 N5 -170.64(16)
C23 P1 Ru1 N5 68.83(17)
C11 P1 Ru1 N5 -49.04(17)
C17 P1 Ru1 N3 101.30(17)
C23 P1 Ru1 N3 -19.23(17)
C11 P1 Ru1 N3 -137.10(17)
C17 P1 Ru1 N1 132.7(14)
C23 P1 Ru1 N1 12.1(14)
C11 P1 Ru1 N1 -105.7(14)
C17 P1 Ru1 N7 -79.12(18)
C23 P1 Ru1 N7 160.35(18)
C11 P1 Ru1 N7 42.48(18)
